data_4037854
loop_
_publ_author_name
'Bracken, Cormac'
'Baumann, Marcus'

_publ_section_title
;
 Development of a Continuous Flow Photoisomerization Reaction Converting
 Isoxazoles into Diverse Oxazole Products.
;
_journal_name_full 'The Journal of organic chemistry'
_journal_paper_doi 10.1021/acs.joc.9b03399
_journal_year 2020
_chemical_formula_moiety 'C10 H9 N O3 S'
_chemical_formula_sum 'C10 H9 N O3 S'
_chemical_formula_weight 223.24
_space_group_crystal_system monoclinic
_space_group_IT_number 14
_space_group_name_Hall '-P 2yn'
_space_group_name_H-M_alt 'P 1 21/n 1'
_atom_sites_solution_hydrogens geom
_atom_sites_solution_primary direct
_atom_sites_solution_secondary difmap
_audit_creation_method SHELXL-2014
_cell_angle_alpha 90
_cell_angle_beta 93.837(2)
_cell_angle_gamma 90
_cell_formula_units_Z 4
_cell_length_a 5.29000(9)
_cell_length_b 16.4483(2)
_cell_length_c 12.6312(2)
_cell_measurement_reflns_used 7999
_cell_measurement_temperature 293(2)
_cell_measurement_theta_max 76.4600
_cell_measurement_theta_min 4.4010
_cell_volume 1096.60(3)
_computing_cell_refinement 'CrysAlisPro 1.171.38.41 (Rigaku OD, 2015)'
_computing_data_collection 'CrysAlisPro 1.171.38.41 (Rigaku OD, 2015)'
_computing_data_reduction 'CrysAlisPro 1.171.38.41 (Rigaku OD, 2015)'
_computing_structure_refinement 'SHELXL-2014 (Sheldrick, 2014)'
_diffrn_ambient_temperature 293(2)
_diffrn_detector_area_resol_mean 10.3196
_diffrn_measured_fraction_theta_full 0.999
_diffrn_measured_fraction_theta_max 0.996
_diffrn_measurement_device_type 'SuperNova, Dual, Cu at zero, Atlas'
_diffrn_measurement_method '\w scans'
_diffrn_radiation_type CuK\a
_diffrn_radiation_wavelength 1.54184
_diffrn_reflns_av_R_equivalents 0.0324
_diffrn_reflns_av_unetI/netI 0.0128
_diffrn_reflns_Laue_measured_fraction_full 0.999
_diffrn_reflns_Laue_measured_fraction_max 0.996
_diffrn_reflns_limit_h_max 6
_diffrn_reflns_limit_h_min -6
_diffrn_reflns_limit_k_max 20
_diffrn_reflns_limit_k_min -20
_diffrn_reflns_limit_l_max 15
_diffrn_reflns_limit_l_min -15
_diffrn_reflns_number 22457
_diffrn_reflns_point_group_measured_fraction_full 0.999
_diffrn_reflns_point_group_measured_fraction_max 0.996
_diffrn_reflns_theta_full 67.684
_diffrn_reflns_theta_max 76.842
_diffrn_reflns_theta_min 4.420
_diffrn_source 'micro-focus sealed X-ray tube'
_exptl_absorpt_coefficient_mu 2.539
_exptl_absorpt_correction_T_max 0.787
_exptl_absorpt_correction_T_min 0.580
_exptl_absorpt_correction_type gaussian
_exptl_absorpt_process_details
; 
CrysAlisPro 1.171.38.41 (Rigaku Oxford Diffraction, 2015) 
Numerical absorption correction based on gaussian integration over 
a multifaceted crystal model 
Empirical absorption correction using spherical harmonics, 
implemented in SCALE3 ABSPACK scaling algorithm. 
;
_exptl_crystal_colour colourless
_exptl_crystal_density_diffrn 1.352
_exptl_crystal_description block
_exptl_crystal_F_000 464
_exptl_crystal_size_max 0.370
_exptl_crystal_size_mid 0.171
_exptl_crystal_size_min 0.123
_refine_diff_density_max 0.338
_refine_diff_density_min -0.249
_refine_diff_density_rms 0.038
_refine_ls_extinction_method none
_refine_ls_goodness_of_fit_ref 1.101
_refine_ls_hydrogen_treatment constr
_refine_ls_matrix_type full
_refine_ls_number_parameters 137
_refine_ls_number_reflns 2303
_refine_ls_number_restraints 0
_refine_ls_restrained_S_all 1.101
_refine_ls_R_factor_all 0.0465
_refine_ls_R_factor_gt 0.0422
_refine_ls_shift/su_max 0.000
_refine_ls_shift/su_mean 0.000
_refine_ls_structure_factor_coef Fsqd
_refine_ls_weighting_details 'w=1/[\s^2^(Fo^2^)+(0.0750P)^2^+0.1729P] where P=(Fo^2^+2Fc^2^)/3'
_refine_ls_weighting_scheme calc
_refine_ls_wR_factor_gt 0.1305
_refine_ls_wR_factor_ref 0.1363
_reflns_Friedel_coverage 0.000
_reflns_number_gt 2016
_reflns_number_total 2303
_reflns_threshold_expression 'I > 2\s(I)'
_cod_data_source_file jo9b03399_si_002.cif
_cod_data_source_block bau12
_cod_original_sg_symbol_H-M 'P 21/n'
_cod_database_code 4037854
_shelx_space_group_comment
; 
The symmetry employed for this shelxl refinement is uniquely defined 
by the following loop, which should always be used as a source of 
symmetry information in preference to the above space-group names. 
They are only intended as comments. 
;
_shelxl_version_number 2014-3

loop_
_space_group_symop_operation_xyz
'x, y, z'
'-x+1/2, y+1/2, -z+1/2'
'-x, -y, -z'
'x-1/2, -y-1/2, z-1/2'

loop_
_atom_site_label
_atom_site_type_symbol
_atom_site_fract_x
_atom_site_fract_y
_atom_site_fract_z
_atom_site_U_iso_or_equiv
_atom_site_adp_type
_atom_site_occupancy
_atom_site_site_symmetry_order
_atom_site_calc_flag
_atom_site_refinement_flags_posn
_atom_site_refinement_flags_adp
S S 0.07704(10) 0.46664(3) 0.70753(5) 0.0776(2) Uani 1 1 d . .
O3 O 0.8771(3) 0.75121(7) 0.98114(11) 0.0704(4) Uani 1 1 d . .
O1 O 0.3798(3) 0.60846(8) 0.80451(12) 0.0789(4) Uani 1 1 d . .
C8 C 0.9076(3) 0.67158(10) 0.97863(14) 0.0589(4) Uani 1 1 d . .
C6 C 0.6790(3) 0.54474(9) 0.90166(13) 0.0568(4) Uani 1 1 d . .
H6 H 0.7803 0.5046 0.9344 0.068 Uiso 1 1 calc R U
O2 O 1.0778(3) 0.63460(8) 1.02377(13) 0.0805(4) Uani 1 1 d . .
C5 C 0.4749(3) 0.53489(9) 0.83321(14) 0.0562(4) Uani 1 1 d . .
N N 0.5292(4) 0.66902(9) 0.85630(16) 0.0796(5) Uani 1 1 d . .
C4 C 0.3514(3) 0.46337(10) 0.78749(14) 0.0586(4) Uani 1 1 d . .
C7 C 0.7041(3) 0.62927(9) 0.91230(13) 0.0565(4) Uani 1 1 d . .
C3 C 0.4333(4) 0.38492(11) 0.80062(15) 0.0648(4) Uani 1 1 d . .
H3 H 0.5795 0.3705 0.8413 0.078 Uiso 1 1 calc R U
C9 C 1.0731(5) 0.79618(13) 1.04326(19) 0.0800(6) Uani 1 1 d . .
H9A H 1.2376 0.7862 1.0162 0.096 Uiso 1 1 calc R U
H9B H 1.0789 0.7793 1.1170 0.096 Uiso 1 1 calc R U
C2 C 0.2734(4) 0.32830(12) 0.74628(17) 0.0745(5) Uani 1 1 d . .
H2 H 0.3025 0.2725 0.7470 0.089 Uiso 1 1 calc R U
C10 C 1.0075(6) 0.88403(14) 1.0338(2) 0.1005(8) Uani 1 1 d . .
H10A H 0.9980 0.8996 0.9604 0.151 Uiso 1 1 calc R U
H10B H 1.1354 0.9157 1.0723 0.151 Uiso 1 1 calc R U
H10C H 0.8467 0.8934 1.0627 0.151 Uiso 1 1 calc R U
C1 C 0.0737(4) 0.36366(15) 0.69318(18) 0.0769(6) Uani 1 1 d . .
H1 H -0.0514 0.3352 0.6533 0.092 Uiso 1 1 calc R U

loop_
_atom_site_aniso_label
_atom_site_aniso_U_11
_atom_site_aniso_U_22
_atom_site_aniso_U_33
_atom_site_aniso_U_23
_atom_site_aniso_U_13
_atom_site_aniso_U_12
S 0.0661(3) 0.0707(3) 0.0926(4) -0.0106(2) -0.0205(3) 0.0026(2)
O3 0.0861(9) 0.0413(6) 0.0806(8) -0.0027(5) -0.0197(7) -0.0038(5)
O1 0.0864(9) 0.0492(7) 0.0950(9) -0.0016(6) -0.0382(7) 0.0042(6)
C8 0.0692(10) 0.0425(8) 0.0631(9) 0.0002(6) -0.0092(7) -0.0015(7)
C6 0.0618(9) 0.0419(8) 0.0646(9) 0.0004(6) -0.0106(7) 0.0016(6)
O2 0.0817(9) 0.0556(7) 0.0988(10) -0.0003(6) -0.0335(7) 0.0028(6)
C5 0.0619(9) 0.0455(8) 0.0603(9) -0.0005(6) -0.0045(7) 0.0017(6)
N 0.0913(12) 0.0452(7) 0.0965(12) -0.0011(7) -0.0360(9) 0.0027(7)
C4 0.0582(9) 0.0547(9) 0.0617(9) -0.0041(7) -0.0058(7) -0.0048(7)
C7 0.0638(9) 0.0430(7) 0.0610(8) 0.0003(6) -0.0085(7) 0.0014(6)
C3 0.0666(10) 0.0508(9) 0.0747(11) -0.0036(7) -0.0135(8) -0.0065(7)
C9 0.0969(15) 0.0577(10) 0.0825(12) -0.0077(9) -0.0162(11) -0.0183(10)
C2 0.0788(12) 0.0570(10) 0.0859(13) -0.0084(9) -0.0068(10) -0.0127(9)
C10 0.135(2) 0.0548(11) 0.1105(18) -0.0177(11) -0.0048(16) -0.0175(13)
C1 0.0696(11) 0.0765(13) 0.0828(12) -0.0163(10) -0.0080(9) -0.0159(9)

loop_
_atom_type_symbol
_atom_type_description
_atom_type_scat_dispersion_real
_atom_type_scat_dispersion_imag
_atom_type_scat_source
C C 0.0181 0.0091 'International Tables Vol C Tables 4.2.6.8 and 6.1.1.4'
H H 0.0000 0.0000 'International Tables Vol C Tables 4.2.6.8 and 6.1.1.4'
N N 0.0311 0.0180 'International Tables Vol C Tables 4.2.6.8 and 6.1.1.4'
O O 0.0492 0.0322 'International Tables Vol C Tables 4.2.6.8 and 6.1.1.4'
S S 0.3331 0.5567 'International Tables Vol C Tables 4.2.6.8 and 6.1.1.4'

loop_
_geom_angle_atom_site_label_1
_geom_angle_atom_site_label_2
_geom_angle_atom_site_label_3
_geom_angle
C1 S C4 91.94(9)
C8 O3 C9 115.61(15)
C5 O1 N 108.81(13)
O2 C8 O3 125.52(16)
O2 C8 C7 121.43(15)
O3 C8 C7 113.05(14)
C5 C6 C7 104.33(14)
C5 C6 H6 127.8
C7 C6 H6 127.8
C6 C5 O1 109.42(14)
C6 C5 C4 132.45(16)
O1 C5 C4 118.13(16)
C7 N O1 104.71(14)
C3 C4 C5 126.01(17)
C3 C4 S 110.49(13)
C5 C4 S 123.49(14)
N C7 C6 112.73(15)
N C7 C8 122.05(15)
C6 C7 C8 125.21(15)
C4 C3 C2 112.99(17)
C4 C3 H3 123.5
C2 C3 H3 123.5
O3 C9 C10 107.2(2)
O3 C9 H9A 110.3
C10 C9 H9A 110.3
O3 C9 H9B 110.3
C10 C9 H9B 110.3
H9A C9 H9B 108.5
C1 C2 C3 112.57(19)
C1 C2 H2 123.7
C3 C2 H2 123.7
C9 C10 H10A 109.5
C9 C10 H10B 109.5
H10A C10 H10B 109.5
C9 C10 H10C 109.5
H10A C10 H10C 109.5
H10B C10 H10C 109.5
C2 C1 S 112.01(15)
C2 C1 H1 124.0
S C1 H1 124.0

loop_
_geom_bond_atom_site_label_1
_geom_bond_atom_site_label_2
_geom_bond_distance
S C1 1.703(2)
S C4 1.7128(19)
O3 C8 1.320(2)
O3 C9 1.459(2)
O1 C5 1.351(2)
O1 N 1.405(2)
C8 O2 1.199(2)
C8 C7 1.491(2)
C6 C5 1.347(2)
C6 C7 1.402(2)
C6 H6 0.9300
C5 C4 1.447(2)
N C7 1.302(2)
C4 C3 1.368(3)
C3 C2 1.406(2)
C3 H3 0.9300
C9 C10 1.489(3)
C9 H9A 0.9700
C9 H9B 0.9700
C2 C1 1.345(3)
C2 H2 0.9300
C10 H10A 0.9600
C10 H10B 0.9600
C10 H10C 0.9600
C1 H1 0.9300

loop_
_geom_torsion_atom_site_label_1
_geom_torsion_atom_site_label_2
_geom_torsion_atom_site_label_3
_geom_torsion_atom_site_label_4
_geom_torsion
C9 O3 C8 O2 1.2(3)
C9 O3 C8 C7 -178.90(17)
C7 C6 C5 O1 -0.5(2)
C7 C6 C5 C4 178.59(19)
N O1 C5 C6 0.2(2)
N O1 C5 C4 -179.03(16)
C5 O1 N C7 0.2(2)
C6 C5 C4 C3 -4.7(3)
O1 C5 C4 C3 174.32(18)
C6 C5 C4 S 175.51(17)
O1 C5 C4 S -5.5(3)
C1 S C4 C3 0.31(16)
C1 S C4 C5 -179.86(17)
O1 N C7 C6 -0.5(2)
O1 N C7 C8 178.82(16)
C5 C6 C7 N 0.7(2)
C5 C6 C7 C8 -178.67(17)
O2 C8 C7 N -174.6(2)
O3 C8 C7 N 5.5(3)
O2 C8 C7 C6 4.7(3)
O3 C8 C7 C6 -175.22(17)
C5 C4 C3 C2 -179.98(18)
S C4 C3 C2 -0.2(2)
C8 O3 C9 C10 178.67(19)
C4 C3 C2 C1 -0.1(3)
C3 C2 C1 S 0.4(2)
C4 S C1 C2 -0.40(18)
